data_9014840
loop_
_publ_author_name
'Smirnova, R. F.'
'Rumanova, I. M.'
'Belov, N. V.'

_publ_section_title
;
 Crystal structure of cuspidine
;
_journal_name_full 'Zapiski Vsesoyuznogo Mineralogicheskogo Obshchestva'
_journal_page_first 159
_journal_page_last 169
_journal_volume 84
_journal_year 1955
_chemical_formula_sum 'Ca4 F2 O7 Si2'
_chemical_name_mineral Cuspidine
_space_group_IT_number 14
_symmetry_space_group_name_Hall '-P 2ybc'
_symmetry_space_group_name_H-M 'P 1 21/c 1'
_cell_angle_alpha 90
_cell_angle_beta 69.93
_cell_angle_gamma 90
_cell_length_a 7.55
_cell_length_b 10.43
_cell_length_c 10.85
_cell_formula_units_Z 4
_cell_volume 802.515
_database_code_amcsd 0018274
_exptl_crystal_density_diffrn 3.033
_cod_original_formula_sum 'Ca4 Si2 O7 F2'
_cod_database_code 9014840

loop_
_space_group_symop_operation_xyz
x,y,z
x,1/2-y,1/2+z
-x,1/2+y,1/2-z
-x,-y,-z

loop_
_atom_site_label
_atom_site_fract_x
_atom_site_fract_y
_atom_site_fract_z
Ca1 0.17200 0.13300 0.42000
Ca2 0.66300 0.12900 0.42000
Ca3 0.47300 0.41200 0.31200
Ca4 -0.03500 0.40800 0.30800
Si1 0.27300 0.19200 0.12700
Si2 0.84800 0.19200 0.12800
O1 0.06500 0.20800 0.12500
O2 0.30300 0.04200 0.15500
O3 0.81300 0.04200 0.15500
O4 0.28000 0.28000 0.24600
O5 0.72000 0.28000 0.24600
O6 0.41500 0.24000 -0.01500
O7 -0.14500 0.24000 -0.01500
F1 0.57500 0.51000 0.10000
F2 0.07500 0.51000 0.10000

loop_
_cod_related_entry_id
_cod_related_entry_database
_cod_related_entry_code
1 AMCSD 0018274
